data_2019016
loop_
_publ_author_name
'Castillo, Juan C.'
'Abon\'ia, Rodrigo'
'Cobo, Justo'
'Glidewell, Christopher'

_publ_section_title
;
 A chain of \p-stacked molecules in
 4-(2-chlorophenyl)pyrrolo[1,2-<i>a</i>]quinoxaline and a hydrogen-bonded
 sheet in
 (4<i>RS</i>)-4-(1,3-1,3-benzodioxol-6-yl)-4,5-dihydropyrrolo[1,2-<i>a</i>]quinoxaline
;
_journal_coeditor_code YF3029
_journal_issue 5
_journal_name_full 'Acta Crystallographica Section C'
_journal_page_first 544
_journal_page_last 548
_journal_paper_doi 10.1107/S0108270113009098
_journal_volume 69
_journal_year 2013
_chemical_formula_iupac 'C18 H14 N2 O2'
_chemical_formula_moiety 'C18 H14 N2 O2'
_chemical_formula_sum 'C18 H14 N2 O2'
_chemical_formula_weight 290.31
_chemical_name_systematic (<i>RS</i>)-4-(1,3-Benzodioxol-6-yl)-4,5-dihydropyrrolo[1,2-<i>a</i>]quinoxaline
_space_group_IT_number 15
_symmetry_cell_setting monoclinic
_symmetry_space_group_name_Hall '-C 2yc'
_symmetry_space_group_name_H-M 'C 1 2/c 1'
_atom_sites_solution_hydrogens geom
_atom_sites_solution_primary direct
_atom_sites_solution_secondary difmap
_cell_angle_alpha 90.00
_cell_angle_beta 104.017(11)
_cell_angle_gamma 90.00
_cell_formula_units_Z 8
_cell_length_a 26.590(3)
_cell_length_b 6.2890(9)
_cell_length_c 17.2655(19)
_cell_measurement_reflns_used 3225
_cell_measurement_temperature 120(2)
_cell_measurement_theta_max 27.50
_cell_measurement_theta_min 2.56
_cell_volume 2801.2(6)
_computing_cell_refinement 'DIRAX/LSQ (Duisenberg <i>et al.</i>, 2000)'
_computing_data_collection 'COLLECT (Nonius, 1998)'
_computing_data_reduction 'EVALCCD (Duisenberg <i>et al.</i>, 2003)'
_computing_molecular_graphics 'PLATON (Spek, 2009)'
_computing_publication_material
;
SHELXL97 (Sheldrick, 2008) and PLATON (Spek, 2009)
;
_computing_structure_refinement 'SHELXL97 (Sheldrick, 2008)'
_computing_structure_solution 'SIR2004 (Burla <i>et al.</i>, 2005)'
_diffrn_ambient_temperature 120(2)
_diffrn_detector_area_resol_mean 9.091
_diffrn_measured_fraction_theta_full 0.999
_diffrn_measured_fraction_theta_max 0.999
_diffrn_measurement_device_type 'Bruker Nonius KappaCCD area-detector'
_diffrn_measurement_method '\f and \w'
_diffrn_radiation_monochromator graphite
_diffrn_radiation_source 'Bruker Nonius FR591 rotating anode'
_diffrn_radiation_type 'Mo K\a'
_diffrn_radiation_wavelength 0.71073
_diffrn_reflns_av_R_equivalents 0.0461
_diffrn_reflns_av_sigmaI/netI 0.0330
_diffrn_reflns_limit_h_max 34
_diffrn_reflns_limit_h_min -34
_diffrn_reflns_limit_k_max 7
_diffrn_reflns_limit_k_min -8
_diffrn_reflns_limit_l_max 22
_diffrn_reflns_limit_l_min -22
_diffrn_reflns_number 23085
_diffrn_reflns_theta_full 27.50
_diffrn_reflns_theta_max 27.50
_diffrn_reflns_theta_min 2.56
_diffrn_standards_decay_% 0
_diffrn_standards_interval_count 0
_diffrn_standards_interval_time 0
_diffrn_standards_number 0
_exptl_absorpt_coefficient_mu 0.091
_exptl_absorpt_correction_T_max 0.986
_exptl_absorpt_correction_T_min 0.960
_exptl_absorpt_correction_type multi-scan
_exptl_absorpt_process_details '(SADABS; Sheldrick, 2003)'
_exptl_crystal_colour yellow
_exptl_crystal_density_diffrn 1.377
_exptl_crystal_density_method 'not measured'
_exptl_crystal_description block
_exptl_crystal_F_000 1216
_exptl_crystal_size_max 0.45
_exptl_crystal_size_mid 0.24
_exptl_crystal_size_min 0.16
_refine_diff_density_max 0.322
_refine_diff_density_min -0.241
_refine_ls_extinction_method none
_refine_ls_goodness_of_fit_ref 1.080
_refine_ls_hydrogen_treatment constr
_refine_ls_matrix_type full
_refine_ls_number_parameters 199
_refine_ls_number_reflns 3225
_refine_ls_number_restraints 0
_refine_ls_restrained_S_all 1.080
_refine_ls_R_factor_all 0.0785
_refine_ls_R_factor_gt 0.0486
_refine_ls_shift/su_max 0.001
_refine_ls_shift/su_mean 0.000
_refine_ls_structure_factor_coef Fsqd
_refine_ls_weighting_details 'w = 1/[\s^2^(Fo^2^)+(0.0376P)^2^+3.2029P] where P=(Fo^2^+2Fc^2^)/3'
_refine_ls_weighting_scheme calc
_refine_ls_wR_factor_gt 0.0999
_refine_ls_wR_factor_ref 0.1137
_reflns_number_gt 2350
_reflns_number_total 3225
_reflns_threshold_expression I>2\s(I)
_cod_data_source_file yf3029.cif
_cod_data_source_block II
_cod_original_cell_volume 2801.3(6)
_cod_original_sg_symbol_H-M 'C 2/c'
_cod_database_code 2019016
_cod_database_fobs_code 2019016

loop_
_symmetry_equiv_pos_as_xyz
'x, y, z'
'-x, y, -z+1/2'
'x+1/2, y+1/2, z'
'-x+1/2, y+1/2, -z+1/2'
'-x, -y, -z'
'x, -y, z-1/2'
'-x+1/2, -y+1/2, -z'
'x+1/2, -y+1/2, z-1/2'

loop_
_atom_site_type_symbol
_atom_site_label
_atom_site_fract_x
_atom_site_fract_y
_atom_site_fract_z
_atom_site_U_iso_or_equiv
_atom_site_adp_type
_atom_site_calc_flag
_atom_site_refinement_flags
_atom_site_occupancy
_atom_site_symmetry_multiplicity
C C1 0.33788(7) 1.1611(3) 0.20621(10) 0.0301(4) Uani d . 1 1
H H1 0.3143 1.2745 0.1888 0.036 Uiso calc R 1 1
C C2 0.37700(7) 1.0999(3) 0.17223(11) 0.0326(4) Uani d . 1 1
H H2 0.3853 1.1632 0.1270 0.039 Uiso calc R 1 1
C C3 0.40297(7) 0.9250(3) 0.21654(10) 0.0324(4) Uani d . 1 1
H H3 0.4318 0.8505 0.2066 0.039 Uiso calc R 1 1
C C3a 0.37859(6) 0.8837(3) 0.27650(10) 0.0275(4) Uani d . 1 1
C C4 0.38528(6) 0.7100(3) 0.33813(10) 0.0269(4) Uani d . 1 1
H H4 0.3637 0.5846 0.3148 0.032 Uiso calc R 1 1
N N5 0.36709(5) 0.7916(2) 0.40552(8) 0.0265(3) Uani d . 1 1
H H5 0.3752 0.7109 0.4484 0.032 Uiso d R 1 1
C C5a 0.32160(6) 0.9076(3) 0.39337(10) 0.0231(4) Uani d . 1 1
C C6 0.29136(6) 0.9131(3) 0.44910(10) 0.0255(4) Uani d . 1 1
H H6 0.3006 0.8271 0.4956 0.031 Uiso calc R 1 1
C C7 0.24801(7) 1.0424(3) 0.43741(10) 0.0293(4) Uani d . 1 1
H H7 0.2281 1.0455 0.4762 0.035 Uiso calc R 1 1
C C8 0.23350(7) 1.1672(3) 0.36950(11) 0.0332(4) Uani d . 1 1
H H8 0.2037 1.2554 0.3616 0.040 Uiso calc R 1 1
C C9 0.26298(7) 1.1623(3) 0.31302(10) 0.0297(4) Uani d . 1 1
H H9 0.2531 1.2467 0.2662 0.036 Uiso calc R 1 1
C C9a 0.30662(6) 1.0348(3) 0.32491(10) 0.0235(4) Uani d . 1 1
N N9b 0.33884(5) 1.0288(2) 0.27039(8) 0.0246(3) Uani d . 1 1
O O41 0.59642(4) 0.5001(2) 0.45054(7) 0.0287(3) Uani d . 1 1
C C42 0.61376(7) 0.7065(3) 0.48326(11) 0.0334(4) Uani d . 1 1
H H42A 0.6322 0.6926 0.5402 0.040 Uiso calc R 1 1
H H42B 0.6379 0.7691 0.4540 0.040 Uiso calc R 1 1
O O43 0.56956(5) 0.8395(2) 0.47560(8) 0.0386(3) Uani d . 1 1
C C43a 0.52790(6) 0.7248(3) 0.43325(10) 0.0269(4) Uani d . 1 1
C C44 0.47709(6) 0.7900(3) 0.40861(10) 0.0281(4) Uani d . 1 1
H H44 0.4666 0.9287 0.4198 0.034 Uiso calc R 1 1
C C45 0.44164(6) 0.6418(3) 0.36624(10) 0.0269(4) Uani d . 1 1
C C46 0.45736(7) 0.4415(3) 0.35024(11) 0.0317(4) Uani d . 1 1
H H46 0.4325 0.3438 0.3214 0.038 Uiso calc R 1 1
C C47 0.50945(7) 0.3788(3) 0.37585(11) 0.0327(4) Uani d . 1 1
H H47 0.5205 0.2409 0.3647 0.039 Uiso calc R 1 1
C C47a 0.54357(6) 0.5245(3) 0.41741(10) 0.0244(4) Uani d . 1 1

loop_
_atom_site_aniso_label
_atom_site_aniso_U_11
_atom_site_aniso_U_22
_atom_site_aniso_U_33
_atom_site_aniso_U_12
_atom_site_aniso_U_13
_atom_site_aniso_U_23
C1 0.0308(9) 0.0288(10) 0.0271(9) -0.0022(8) 0.0002(7) 0.0066(8)
C2 0.0302(9) 0.0386(11) 0.0275(9) -0.0077(8) 0.0039(7) 0.0040(8)
C3 0.0257(9) 0.0447(12) 0.0263(9) 0.0008(8) 0.0057(7) -0.0009(8)
C3a 0.0250(8) 0.0323(10) 0.0231(8) 0.0022(7) 0.0020(7) -0.0011(7)
C4 0.0241(8) 0.0280(10) 0.0273(9) 0.0003(7) 0.0038(7) -0.0007(7)
N5 0.0241(7) 0.0306(8) 0.0246(7) 0.0050(6) 0.0053(6) 0.0063(6)
C5a 0.0202(8) 0.0210(9) 0.0255(8) -0.0016(7) 0.0007(6) -0.0023(7)
C6 0.0257(8) 0.0251(9) 0.0248(8) -0.0035(7) 0.0041(7) -0.0008(7)
C7 0.0287(9) 0.0298(10) 0.0306(9) -0.0021(8) 0.0097(7) -0.0049(8)
C8 0.0298(9) 0.0299(10) 0.0392(10) 0.0070(8) 0.0070(8) -0.0033(8)
C9 0.0310(9) 0.0267(10) 0.0289(9) 0.0061(8) 0.0027(7) 0.0025(8)
C9a 0.0231(8) 0.0235(9) 0.0220(8) -0.0019(7) 0.0018(6) -0.0031(7)
N9b 0.0238(7) 0.0269(8) 0.0214(7) 0.0007(6) 0.0021(5) 0.0017(6)
O41 0.0215(6) 0.0298(7) 0.0329(6) 0.0005(5) 0.0028(5) -0.0024(5)
C42 0.0278(9) 0.0323(11) 0.0360(10) -0.0047(8) -0.0005(7) 0.0005(8)
O43 0.0252(6) 0.0343(8) 0.0547(8) -0.0017(6) 0.0065(6) -0.0162(7)
C43a 0.0271(8) 0.0286(10) 0.0254(8) -0.0036(7) 0.0070(7) -0.0028(7)
C44 0.0284(9) 0.0234(9) 0.0340(9) 0.0036(7) 0.0107(7) -0.0001(7)
C45 0.0252(8) 0.0305(10) 0.0243(8) -0.0004(7) 0.0048(7) 0.0023(7)
C46 0.0279(9) 0.0315(10) 0.0338(10) -0.0007(8) 0.0036(7) -0.0054(8)
C47 0.0282(9) 0.0293(10) 0.0385(10) 0.0042(8) 0.0042(8) -0.0058(8)
C47a 0.0216(8) 0.0267(9) 0.0243(8) 0.0031(7) 0.0042(6) 0.0028(7)

loop_
_atom_type_symbol
_atom_type_description
_atom_type_scat_dispersion_real
_atom_type_scat_dispersion_imag
_atom_type_scat_source
C C 0.0033 0.0016 'International Tables Vol C Tables 4.2.6.8 and 6.1.1.4'
H H 0.0000 0.0000 'International Tables Vol C Tables 4.2.6.8 and 6.1.1.4'
N N 0.0061 0.0033 'International Tables Vol C Tables 4.2.6.8 and 6.1.1.4'
O O 0.0106 0.0060 'International Tables Vol C Tables 4.2.6.8 and 6.1.1.4'

loop_
_geom_angle_atom_site_label_1
_geom_angle_atom_site_label_2
_geom_angle_atom_site_label_3
_geom_angle
C2 C1 N9b 107.85(16)
C2 C1 H1 126.1
N9b C1 H1 126.1
C1 C2 C3 107.96(16)
C1 C2 H2 126.0
C3 C2 H2 126.0
C3a C3 C2 107.21(16)
C3a C3 H3 126.4
C2 C3 H3 126.4
C3 C3a N9b 108.04(15)
C3 C3a C4 132.36(16)
N9b C3a C4 119.41(15)
N5 C4 C3a 107.66(14)
N5 C4 C45 109.66(13)
C3a C4 C45 111.65(14)
N5 C4 H4 109.3
C3a C4 H4 109.3
C45 C4 H4 109.3
C5a N5 C4 120.77(13)
C5a N5 H5 117.3
C4 N5 H5 114.0
N5 C5a C6 122.45(15)
N5 C5a C9a 119.18(15)
C6 C5a C9a 118.26(15)
C7 C6 C5a 120.81(16)
C7 C6 H6 119.6
C5a C6 H6 119.6
C6 C7 C8 120.48(17)
C6 C7 H7 119.8
C8 C7 H7 119.8
C7 C8 C9 119.44(17)
C7 C8 H8 120.3
C9 C8 H8 120.3
C9a C9 C8 120.21(16)
C9a C9 H9 119.9
C8 C9 H9 119.9
C9 C9a C5a 120.79(16)
C9 C9a N9b 122.44(15)
C5a C9a N9b 116.76(14)
C1 N9b C3a 108.94(15)
C1 N9b C9a 128.30(15)
C3a N9b C9a 122.74(14)
C47a O41 C42 104.85(13)
O43 C42 O41 108.29(13)
O43 C42 H42A 110.0
O41 C42 H42A 110.0
O43 C42 H42B 110.0
O41 C42 H42B 110.0
H42A C42 H42B 108.4
C43a O43 C42 106.37(14)
O43 C43a C47a 110.04(15)
O43 C43a C44 127.75(17)
C47a C43a C44 122.21(16)
C43a C44 C45 116.73(16)
C43a C44 H44 121.6
C45 C44 H44 121.6
C46 C45 C44 121.03(16)
C46 C45 C4 121.18(16)
C44 C45 C4 117.79(16)
C45 C46 C47 121.19(17)
C45 C46 H46 119.4
C47 C46 H46 119.4
C47a C47 C46 117.17(17)
C47a C47 H47 121.4
C46 C47 H47 121.4
C47 C47a C43a 121.66(16)
C47 C47a O41 128.22(16)
C43a C47a O41 110.11(15)

loop_
_geom_bond_atom_site_label_1
_geom_bond_atom_site_label_2
_geom_bond_distance
_geom_bond_publ_flag
C1 C2 1.367(3) y
C1 H1 0.9500 ?
C2 C3 1.420(3) y
C2 H2 0.9500 ?
C3 C3a 1.373(2) y
C3 H3 0.9500 ?
C3a C4 1.505(2) y
C4 N5 1.457(2) y
C4 H4 1.0000 ?
N5 C5a 1.384(2) y
N5 H5 0.8801 ?
C5a C6 1.396(2) y
C6 C7 1.385(2) y
C6 H6 0.9500 ?
C7 C8 1.386(3) y
C7 H7 0.9500 ?
C8 C9 1.392(3) y
C8 H8 0.9500 ?
C9 C9a 1.384(2) y
C9 H9 0.9500 ?
C9a N9b 1.418(2) y
N9b C1 1.381(2) y
C3a N9b 1.381(2) y
C5a C9a 1.403(2) y
C4 C45 1.521(2) ?
O41 C47a 1.3917(19) ?
O41 C42 1.446(2) ?
C42 O43 1.423(2) ?
C42 H42A 0.9900 ?
C42 H42B 0.9900 ?
O43 C43a 1.375(2) ?
C43a C47a 1.375(3) ?
C43a C44 1.377(2) ?
C44 C45 1.399(2) ?
C44 H44 0.9500 ?
C45 C46 1.377(3) ?
C46 C47 1.404(2) ?
C46 H46 0.9500 ?
C47 C47a 1.364(2) ?
C47 H47 0.9500 ?

loop_
_geom_hbond_atom_site_label_D
_geom_hbond_atom_site_label_H
_geom_hbond_atom_site_label_A
_geom_hbond_site_symmetry_A
_geom_hbond_distance_DH
_geom_hbond_distance_HA
_geom_hbond_distance_DA
_geom_hbond_angle_DHA
_geom_hbond_publ_flag
N5 H5 O41 5_666 0.88 2.18 3.052(2) 173 y
C1 H1 Cg1 4_555 0.95 2.95 3.878(2) 165 y
C8 H8 Cg2 4_555 0.95 2.70 3.568(2) 152 y
C42 H42A Cg1 5_676 0.99 2.99 3.628(2) 123 y
C46 H46 Cg2 1_545 0.95 2.90 3.845(2) 173 y

loop_
_geom_torsion_atom_site_label_1
_geom_torsion_atom_site_label_2
_geom_torsion_atom_site_label_3
_geom_torsion_atom_site_label_4
_geom_torsion
_geom_torsion_publ_flag
N9b C1 C2 C3 -0.1(2) ?
C1 C2 C3 C3a 0.3(2) ?
C2 C3 C3a N9b -0.4(2) ?
C2 C3 C3a C4 174.46(18) ?
C3 C3a C4 N5 155.30(18) ?
N9b C3a C4 N5 -30.3(2) ?
C3 C3a C4 C45 34.9(3) ?
N9b C3a C4 C45 -150.72(15) ?
C3a C4 N5 C5a 43.5(2) ?
C45 C4 N5 C5a 165.13(15) ?
C4 N5 C5a C6 152.41(16) ?
C4 N5 C5a C9a -31.5(2) ?
N5 C5a C6 C7 175.53(16) ?
C9a C5a C6 C7 -0.6(2) ?
C5a C6 C7 C8 0.7(3) ?
C6 C7 C8 C9 -0.2(3) ?
C7 C8 C9 C9a -0.4(3) ?
C8 C9 C9a C5a 0.5(3) ?
C8 C9 C9a N9b -178.08(16) ?
N5 C5a C9a C9 -176.30(15) ?
C6 C5a C9a C9 0.0(2) ?
N5 C5a C9a N9b 2.4(2) ?
C6 C5a C9a N9b 178.68(14) ?
C2 C1 N9b C3a -0.20(19) ?
C2 C1 N9b C9a 178.18(16) ?
C3 C3a N9b C1 0.38(19) ?
C4 C3a N9b C1 -175.26(14) ?
C3 C3a N9b C9a -178.11(15) ?
C4 C3a N9b C9a 6.3(2) ?
C9 C9a N9b C1 10.1(3) ?
C5a C9a N9b C1 -168.62(16) ?
C9 C9a N9b C3a -171.77(16) ?
C5a C9a N9b C3a 9.5(2) ?
C47a O41 C42 O43 5.94(18) ?
O41 C42 O43 C43a -5.37(19) ?
C42 O43 C43a C47a 2.70(19) ?
C42 O43 C43a C44 -177.50(18) ?
O43 C43a C44 C45 -179.76(16) ?
C47a C43a C44 C45 0.0(3) ?
C43a C44 C45 C46 -0.2(3) ?
C43a C44 C45 C4 -179.83(15) ?
C3a C4 C45 C44 65.8(2) y
C3a C4 C45 C46 -113.83(19) y
N5 C4 C45 C44 -53.4(2) y
N5 C4 C45 C46 126.93(17) y
C44 C45 C46 C47 0.0(3) ?
C4 C45 C46 C47 179.67(16) ?
C45 C46 C47 C47a 0.3(3) ?
C46 C47 C47a C43a -0.4(3) ?
C46 C47 C47a O41 178.36(16) ?
O43 C43a C47a C47 -179.89(16) ?
C44 C43a C47a C47 0.3(3) ?
O43 C43a C47a O41 1.11(19) ?
C44 C43a C47a O41 -178.70(15) ?
C42 O41 C47a C47 176.75(18) ?
C42 O41 C47a C43a -4.34(18) ?
